data_7044747
loop_
_publ_author_name
'Zou, Jiyong'
'Li, Ling'
'You, Shengyong'
'Cui, Hong-Min'
'Zeng, Guoping'
'Cui, Jian-zhong'

_publ_section_title
;
 Tuning the luminescence of two 3d-4f metal-organic frameworks for fast
 response and highly selective detection of aniline
;
_journal_name_full 'Dalton Transactions'
_journal_paper_doi 10.1039/C7DT03545D
_journal_year 2017
_chemical_formula_sum 'C26 H28 Eu N3 O17 Zn'
_chemical_formula_weight 871.84
_space_group_crystal_system monoclinic
_space_group_IT_number 14
_space_group_name_Hall '-P 2ybc'
_space_group_name_H-M_alt 'P 1 21/c 1'
_symmetry_space_group_name_Hall '-P 2ybc'
_symmetry_space_group_name_H-M 'P 1 21/c 1'
_atom_sites_solution_hydrogens geom
_audit_creation_method SHELXL-2014/7
_audit_update_record
;
2017-06-26 deposited with the CCDC.
2017-11-13 downloaded from the CCDC.
;
_cell_angle_alpha 90
_cell_angle_beta 113.2970(10)
_cell_angle_gamma 90
_cell_formula_units_Z 4
_cell_length_a 18.0405(9)
_cell_length_b 12.9922(6)
_cell_length_c 14.9125(7)
_cell_measurement_reflns_used 9921
_cell_measurement_temperature 100(2)
_cell_measurement_theta_max 27.6095
_cell_measurement_theta_min 2.1606
_cell_volume 3210.3(3)
_computing_structure_refinement 'SHELXL-2014/7 (Sheldrick, 2014)'
_diffrn_ambient_temperature 100(2)
_diffrn_measured_fraction_theta_full 0.999
_diffrn_measured_fraction_theta_max 0.999
_diffrn_measurement_device_type bruker-CCD
_diffrn_radiation_type MoK\a
_diffrn_radiation_wavelength 0.71073
_diffrn_reflns_av_R_equivalents 0.0182
_diffrn_reflns_av_unetI/netI 0.0210
_diffrn_reflns_Laue_measured_fraction_full 0.999
_diffrn_reflns_Laue_measured_fraction_max 0.999
_diffrn_reflns_limit_h_max 21
_diffrn_reflns_limit_h_min -17
_diffrn_reflns_limit_k_max 11
_diffrn_reflns_limit_k_min -15
_diffrn_reflns_limit_l_max 17
_diffrn_reflns_limit_l_min -17
_diffrn_reflns_number 16010
_diffrn_reflns_point_group_measured_fraction_full 0.999
_diffrn_reflns_point_group_measured_fraction_max 0.999
_diffrn_reflns_theta_full 25.010
_diffrn_reflns_theta_max 25.010
_diffrn_reflns_theta_min 2.762
_exptl_absorpt_coefficient_mu 2.765
_exptl_crystal_colour yellow
_exptl_crystal_density_diffrn 1.804
_exptl_crystal_description block
_exptl_crystal_F_000 1736
_exptl_crystal_size_max 0.210
_exptl_crystal_size_mid 0.200
_exptl_crystal_size_min 0.190
_refine_diff_density_max 1.103
_refine_diff_density_min -1.252
_refine_diff_density_rms 0.093
_refine_ls_extinction_method none
_refine_ls_goodness_of_fit_ref 1.077
_refine_ls_hydrogen_treatment constr
_refine_ls_matrix_type full
_refine_ls_number_parameters 455
_refine_ls_number_reflns 5673
_refine_ls_number_restraints 354
_refine_ls_restrained_S_all 1.178
_refine_ls_R_factor_all 0.0279
_refine_ls_R_factor_gt 0.0247
_refine_ls_shift/su_max 0.000
_refine_ls_shift/su_mean 0.000
_refine_ls_structure_factor_coef Fsqd
_refine_ls_weighting_details 'w=1/[\s^2^(Fo^2^)+(0.0264P)^2^+8.3226P] where P=(Fo^2^+2Fc^2^)/3'
_refine_ls_weighting_scheme calc
_refine_ls_wR_factor_gt 0.0593
_refine_ls_wR_factor_ref 0.0611
_reflns_Friedel_coverage 0.000
_reflns_number_gt 5234
_reflns_number_total 5673
_reflns_threshold_expression 'I > 2\s(I)'
_cod_data_source_file c7dt03545d2.cif
_cod_data_source_block Zn-Eu
_cod_database_code 7044747
_shelx_shelxl_version_number 2014/7
_shelx_space_group_comment
;
The symmetry employed for this shelxl refinement is uniquely defined
by the following loop, which should always be used as a source of
symmetry information in preference to the above space-group names.
They are only intended as comments.
;
_shelx_estimated_absorpt_t_min 0.594
_shelx_estimated_absorpt_t_max 0.622

loop_
_space_group_symop_operation_xyz
'x, y, z'
'-x, y+1/2, -z+1/2'
'-x, -y, -z'
'x, -y-1/2, z-1/2'

loop_
_atom_site_label
_atom_site_type_symbol
_atom_site_fract_x
_atom_site_fract_y
_atom_site_fract_z
_atom_site_U_iso_or_equiv
_atom_site_adp_type
_atom_site_occupancy
_atom_site_site_symmetry_order
_atom_site_calc_flag
_atom_site_refinement_flags_posn
_atom_site_refinement_flags_adp
_atom_site_refinement_flags_occupancy
_atom_site_disorder_assembly
_atom_site_disorder_group
Eu1 Eu 0.12181(2) 0.02431(2) 0.04783(2) 0.00694(6) Uani 1 1 d . . . . .
Zn1 Zn 0.35828(2) -0.09047(3) 0.14172(3) 0.01111(9) Uani 1 1 d . . . . .
O1 O 0.18727(13) -0.15092(17) 0.10420(16) 0.0141(5) Uani 1 1 d . . . . .
O2 O 0.31312(13) -0.18196(18) 0.21227(16) 0.0167(5) Uani 1 1 d . . . . .
O3 O 0.25560(13) -0.30834(17) 0.31448(16) 0.0129(5) Uani 1 1 d . . . . .
O4 O 0.31559(13) -0.38630(18) 0.49950(16) 0.0160(5) Uani 1 1 d . . . . .
O5 O 0.20639(14) -0.48571(18) 0.46359(17) 0.0165(5) Uani 1 1 d . . . . .
O6 O 0.09083(13) 0.17559(18) 0.13015(17) 0.0175(5) Uani 1 1 d . . . . .
O7 O -0.02255(13) 0.10377(17) 0.03103(15) 0.0122(5) Uani 1 1 d . . . . .
O8 O 0.00908(13) 0.29406(17) 0.21514(16) 0.0132(5) Uani 1 1 d . . . . .
O9 O 0.04661(13) 0.41202(18) 0.38314(16) 0.0164(5) Uani 1 1 d . . . . .
O10 O -0.08360(13) 0.46100(17) 0.32826(15) 0.0115(5) Uani 1 1 d . . . . .
O11 O 0.24357(13) 0.05305(17) 0.18757(16) 0.0121(5) Uani 1 1 d . . . . .
O12 O 0.36835(13) 0.05063(17) 0.18972(17) 0.0157(5) Uani 1 1 d . . . . .
O13 O 0.40084(13) 0.23768(17) 0.26320(16) 0.0138(5) Uani 1 1 d . . . . .
O14 O 0.47699(17) 0.4859(2) 0.3440(2) 0.0340(7) Uani 1 1 d . . . . .
O15 O 0.53467(13) 0.34578(19) 0.31279(18) 0.0205(5) Uani 1 1 d . . . . .
O16 O 0.18432(15) 0.18415(18) 0.02395(17) 0.0207(5) Uani 1 1 d . . . . .
N3 N 0.5315(2) 0.6857(3) 0.3889(2) 0.0313(8) Uani 1 1 d . . . . .
H3WA H 0.5413 0.7427 0.3599 0.038 Uiso 1 1 calc R U . . .
H3WB H 0.5237 0.6317 0.3472 0.038 Uiso 1 1 calc R U . . .
C1 C 0.2376(2) -0.1968(3) 0.1756(2) 0.0143(5) Uani 1 1 d . U . . .
C2 C 0.2078(2) -0.2804(3) 0.2212(2) 0.0157(5) Uani 1 1 d . U . . .
C3 C 0.1395(2) -0.3387(3) 0.1866(3) 0.0181(5) Uani 1 1 d . U . . .
H3 H 0.0968 -0.3344 0.1239 0.022 Uiso 1 1 calc R U . . .
C3AA C 0.3753(4) 0.5214(4) -0.0718(4) 0.0583(12) Uani 1 1 d . U . . .
H3AA H 0.3714 0.5853 -0.1084 0.087 Uiso 1 1 calc R U . . .
H3AB H 0.4241 0.4840 -0.0661 0.087 Uiso 1 1 calc R U . . .
H3AC H 0.3278 0.4786 -0.1061 0.087 Uiso 1 1 calc R U . . .
C4 C 0.1449(2) -0.4073(3) 0.2634(2) 0.0181(5) Uani 1 1 d . U . . .
H4 H 0.1068 -0.4584 0.2617 0.022 Uiso 1 1 calc R U . . .
C5 C 0.2154(2) -0.3852(3) 0.3394(2) 0.0151(5) Uani 1 1 d . U . . .
C6 C 0.2484(2) -0.4223(3) 0.4418(2) 0.0145(5) Uani 1 1 d . U . . .
C7 C 0.01553(19) 0.1702(2) 0.0953(2) 0.0119(5) Uani 1 1 d . U . . .
C8 C -0.03094(19) 0.2434(2) 0.1283(2) 0.0127(5) Uani 1 1 d . U . . .
C9 C -0.1092(2) 0.2719(3) 0.0890(2) 0.0143(5) Uani 1 1 d . U . . .
H9 H -0.1492 0.2484 0.0291 0.017 Uiso 1 1 calc R U . . .
C10 C -0.1202(2) 0.3437(3) 0.1542(2) 0.0139(5) Uani 1 1 d . U . . .
H10 H -0.1690 0.3776 0.1467 0.017 Uiso 1 1 calc R U . . .
C11 C -0.04742(19) 0.3545(2) 0.2296(2) 0.0124(5) Uani 1 1 d . U . . .
C12 C -0.02518(19) 0.4135(2) 0.3218(2) 0.0115(5) Uani 1 1 d . U . . .
C13 C 0.3100(2) 0.0937(3) 0.2027(3) 0.0178(5) Uani 1 1 d . U . . .
C14 C 0.3242(2) 0.2004(3) 0.2387(3) 0.0184(5) Uani 1 1 d . U . . .
C15 C 0.2751(2) 0.2755(3) 0.2469(3) 0.0224(5) Uani 1 1 d . U . . .
H15 H 0.2194 0.2693 0.2342 0.027 Uiso 1 1 calc R U . . .
C16 C 0.3234(2) 0.3651(3) 0.2781(3) 0.0230(5) Uani 1 1 d . U . . .
H16 H 0.3061 0.4308 0.2902 0.028 Uiso 1 1 calc R U . . .
C17 C 0.3990(2) 0.3389(3) 0.2876(3) 0.0209(5) Uani 1 1 d . U . . .
C18 C 0.4762(2) 0.3960(3) 0.3178(3) 0.0227(5) Uani 1 1 d . U . . .
C19 C 0.1733(3) 0.2340(3) -0.0498(3) 0.0285(8) Uani 1 1 d . U . . .
H19 H 0.1714 0.1970 -0.1056 0.034 Uiso 1 1 calc R U . . .
C20 C 0.1522(4) 0.3883(4) -0.1471(3) 0.0545(11) Uani 1 1 d . U . . .
H20A H 0.1977 0.4351 -0.1352 0.082 Uiso 1 1 calc R U . . .
H20B H 0.1020 0.4279 -0.1679 0.082 Uiso 1 1 calc R U . . .
H20C H 0.1490 0.3391 -0.1983 0.082 Uiso 1 1 calc R U . . .
C21 C 0.1561(4) 0.3935(4) 0.0193(4) 0.0571(11) Uani 1 1 d . U . . .
H21A H 0.1373 0.3490 0.0590 0.086 Uiso 1 1 calc R U . . .
H21B H 0.1171 0.4491 -0.0089 0.086 Uiso 1 1 calc R U . . .
H21C H 0.2086 0.4230 0.0603 0.086 Uiso 1 1 calc R U . . .
C22 C 0.3849(4) 0.4666(5) 0.0825(5) 0.0315(7) Uani 0.621(7) 1 d . U P A 1
H22A H 0.3775 0.4822 0.1407 0.038 Uiso 0.621(7) 1 calc R U P A 1
C22A C 0.4421(7) 0.4985(9) 0.0980(9) 0.0362(10) Uani 0.379(7) 1 d . U P A 2
H22B H 0.4643 0.5300 0.1605 0.043 Uiso 0.379(7) 1 calc R U P A 2
C23 C 0.3556(3) 0.6440(4) 0.0443(4) 0.0559(11) Uani 1 1 d . U . . .
H23A H 0.3544 0.6931 -0.0062 0.084 Uiso 1 1 calc R U . . .
H23B H 0.3018 0.6392 0.0454 0.084 Uiso 1 1 calc R U . . .
H23C H 0.3944 0.6674 0.1081 0.084 Uiso 1 1 calc R U . . .
C24 C 0.4588(3) 0.7017(4) 0.4080(4) 0.0494(12) Uani 1 1 d . U . . .
H24A H 0.4488 0.6407 0.4402 0.074 Uiso 1 1 calc R U . . .
H24B H 0.4126 0.7135 0.3462 0.074 Uiso 1 1 calc R U . . .
H24C H 0.4664 0.7618 0.4506 0.074 Uiso 1 1 calc R U . . .
C25 C 0.6022(3) 0.6644(5) 0.4808(4) 0.0613(14) Uani 1 1 d . U . . .
H25A H 0.6501 0.6539 0.4664 0.092 Uiso 1 1 calc R U . . .
H25B H 0.6112 0.7230 0.5254 0.092 Uiso 1 1 calc R U . . .
H25C H 0.5920 0.6024 0.5115 0.092 Uiso 1 1 calc R U . . .
N1 N 0.1639(2) 0.3335(2) -0.0587(2) 0.0364(9) Uani 1 1 d . . . . .
N2 N 0.3793(3) 0.5453(3) 0.0231(3) 0.0429(10) Uani 1 1 d . . . . .
O17 O 0.3984(6) 0.3765(5) 0.0709(5) 0.066(2) Uani 0.621(7) 1 d . U P A 1
O17A O 0.4699(11) 0.4151(11) 0.0840(10) 0.104(6) Uani 0.379(7) 1 d . U P A 2

loop_
_atom_site_aniso_label
_atom_site_aniso_U_11
_atom_site_aniso_U_22
_atom_site_aniso_U_33
_atom_site_aniso_U_23
_atom_site_aniso_U_13
_atom_site_aniso_U_12
Eu1 0.00703(9) 0.00707(9) 0.00676(9) -0.00008(6) 0.00277(6) -0.00026(6)
Zn1 0.00905(18) 0.01035(19) 0.01347(19) -0.00056(14) 0.00398(15) 0.00099(14)
O1 0.0165(12) 0.0107(11) 0.0108(11) 0.0003(9) 0.0009(9) 0.0021(9)
O2 0.0120(12) 0.0208(13) 0.0160(12) 0.0038(10) 0.0042(10) -0.0008(10)
O3 0.0122(11) 0.0151(12) 0.0120(11) 0.0025(9) 0.0055(9) -0.0017(9)
O4 0.0141(12) 0.0196(12) 0.0146(12) 0.0025(10) 0.0058(10) -0.0033(10)
O5 0.0214(13) 0.0157(12) 0.0173(12) -0.0016(10) 0.0128(10) -0.0062(10)
O6 0.0126(12) 0.0162(12) 0.0245(13) -0.0080(10) 0.0082(10) -0.0031(9)
O7 0.0146(11) 0.0099(11) 0.0101(11) -0.0017(9) 0.0028(9) -0.0001(9)
O8 0.0119(11) 0.0149(12) 0.0119(11) -0.0059(9) 0.0038(9) 0.0009(9)
O9 0.0086(11) 0.0244(13) 0.0135(12) -0.0093(10) 0.0015(9) 0.0020(10)
O10 0.0122(11) 0.0140(11) 0.0081(11) -0.0011(9) 0.0038(9) 0.0028(9)
O11 0.0082(11) 0.0123(11) 0.0129(12) -0.0012(9) 0.0013(9) -0.0022(9)
O12 0.0128(12) 0.0133(12) 0.0224(13) -0.0040(10) 0.0083(10) -0.0010(9)
O13 0.0084(11) 0.0129(11) 0.0195(12) -0.0061(9) 0.0049(9) -0.0030(9)
O14 0.0324(16) 0.0249(15) 0.0537(19) -0.0233(14) 0.0268(15) -0.0156(12)
O15 0.0098(11) 0.0196(13) 0.0302(14) -0.0011(11) 0.0060(10) -0.0037(10)
O16 0.0305(14) 0.0153(12) 0.0156(12) 0.0029(10) 0.0084(11) -0.0065(11)
N3 0.045(2) 0.0283(19) 0.0283(18) -0.0113(15) 0.0225(16) -0.0189(16)
C1 0.0158(10) 0.0158(10) 0.0129(10) -0.0029(9) 0.0074(9) -0.0008(9)
C2 0.0164(9) 0.0175(10) 0.0138(10) -0.0009(8) 0.0066(8) -0.0012(9)
C3 0.0182(10) 0.0199(10) 0.0153(10) -0.0009(9) 0.0057(8) -0.0033(9)
C3AA 0.068(2) 0.042(2) 0.047(2) -0.0046(18) 0.0046(19) 0.0016(19)
C4 0.0178(10) 0.0196(10) 0.0165(10) -0.0008(9) 0.0063(8) -0.0044(9)
C5 0.0162(9) 0.0170(10) 0.0145(10) -0.0012(8) 0.0088(8) -0.0027(9)
C6 0.0160(10) 0.0165(10) 0.0139(10) -0.0010(9) 0.0091(9) -0.0010(9)
C7 0.0143(10) 0.0112(10) 0.0112(10) -0.0009(9) 0.0062(8) -0.0016(9)
C8 0.0144(9) 0.0121(9) 0.0116(9) -0.0023(8) 0.0050(8) -0.0011(8)
C9 0.0149(9) 0.0135(9) 0.0128(9) -0.0031(8) 0.0036(8) -0.0006(8)
C10 0.0146(9) 0.0132(9) 0.0130(9) -0.0024(8) 0.0046(8) -0.0003(8)
C11 0.0137(9) 0.0123(9) 0.0122(9) -0.0019(8) 0.0062(8) -0.0007(8)
C12 0.0136(10) 0.0115(10) 0.0106(10) -0.0017(9) 0.0062(8) -0.0008(9)
C13 0.0184(10) 0.0156(10) 0.0219(11) -0.0056(9) 0.0106(9) -0.0024(9)
C14 0.0180(10) 0.0166(10) 0.0240(10) -0.0062(9) 0.0120(9) -0.0036(9)
C15 0.0211(10) 0.0190(10) 0.0285(10) -0.0078(9) 0.0114(9) -0.0027(9)
C16 0.0221(9) 0.0190(10) 0.0290(10) -0.0082(9) 0.0113(8) -0.0022(9)
C17 0.0212(9) 0.0176(10) 0.0259(10) -0.0075(9) 0.0117(8) -0.0027(8)
C18 0.0234(10) 0.0199(10) 0.0268(10) -0.0061(9) 0.0122(9) -0.0041(9)
C19 0.053(2) 0.0176(17) 0.0218(17) -0.0008(14) 0.0226(16) -0.0041(16)
C20 0.096(3) 0.031(2) 0.033(2) 0.0074(17) 0.022(2) -0.003(2)
C21 0.091(2) 0.0339(19) 0.0405(19) -0.0023(17) 0.0196(19) 0.0031(19)
C22 0.0334(12) 0.0249(12) 0.0331(12) -0.0054(11) 0.0099(11) -0.0008(11)
C22A 0.0389(16) 0.0277(15) 0.0357(16) -0.0055(15) 0.0079(15) -0.0010(15)
C23 0.062(2) 0.0376(19) 0.056(2) -0.0066(18) 0.0102(18) 0.0013(18)
C24 0.032(2) 0.049(3) 0.063(3) -0.014(2) 0.015(2) 0.002(2)
C25 0.038(2) 0.077(3) 0.059(3) -0.038(3) 0.008(2) 0.001(2)
N1 0.071(3) 0.0146(16) 0.0211(18) 0.0023(13) 0.0159(18) -0.0027(17)
N2 0.067(3) 0.026(2) 0.033(2) 0.0056(16) 0.017(2) 0.0145(19)
O17 0.115(6) 0.032(3) 0.059(4) 0.020(3) 0.045(4) 0.037(4)
O17A 0.146(13) 0.059(8) 0.074(8) 0.007(6) 0.007(8) 0.060(9)

loop_
_atom_type_symbol
_atom_type_description
_atom_type_scat_dispersion_real
_atom_type_scat_dispersion_imag
_atom_type_scat_source
C C 0.0033 0.0016 'International Tables Vol C Tables 4.2.6.8 and 6.1.1.4'
H H 0.0000 0.0000 'International Tables Vol C Tables 4.2.6.8 and 6.1.1.4'
N N 0.0061 0.0033 'International Tables Vol C Tables 4.2.6.8 and 6.1.1.4'
O O 0.0106 0.0060 'International Tables Vol C Tables 4.2.6.8 and 6.1.1.4'
Zn Zn 0.2839 1.4301 'International Tables Vol C Tables 4.2.6.8 and 6.1.1.4'
Eu Eu -0.1578 3.6682 'International Tables Vol C Tables 4.2.6.8 and 6.1.1.4'

loop_
_geom_angle_atom_site_label_1
_geom_angle_atom_site_label_2
_geom_angle_atom_site_label_3
_geom_angle
_geom_angle_site_symmetry_1
_geom_angle_site_symmetry_3
O10 Eu1 O5 141.78(8) 2_545 4
O10 Eu1 O11 79.85(7) 2_545 .
O5 Eu1 O11 86.16(8) 4 .
O10 Eu1 O7 75.42(7) 2_545 3
O5 Eu1 O7 96.07(8) 4 3
O11 Eu1 O7 142.40(7) . 3
O10 Eu1 O9 133.60(7) 2_545 4_565
O5 Eu1 O9 75.94(8) 4 4_565
O11 Eu1 O9 141.44(7) . 4_565
O7 Eu1 O9 74.31(7) 3 4_565
O10 Eu1 O16 134.52(8) 2_545 .
O5 Eu1 O16 71.03(8) 4 .
O11 Eu1 O16 71.16(8) . .
O7 Eu1 O16 144.75(8) 3 .
O9 Eu1 O16 70.78(8) 4_565 .
O10 Eu1 O6 72.41(8) 2_545 .
O5 Eu1 O6 137.75(8) 4 .
O11 Eu1 O6 75.81(7) . .
O7 Eu1 O6 121.42(7) 3 .
O9 Eu1 O6 94.87(8) 4_565 .
O16 Eu1 O6 67.06(8) . .
O10 Eu1 O1 70.81(7) 2_545 .
O5 Eu1 O1 71.10(7) 4 .
O11 Eu1 O1 72.86(7) . .
O7 Eu1 O1 72.49(7) 3 .
O9 Eu1 O1 129.57(8) 4_565 .
O16 Eu1 O1 128.59(8) . .
O6 Eu1 O1 134.90(7) . .
O10 Eu1 O7 68.83(7) 2_545 .
O5 Eu1 O7 145.21(7) 4 .
O11 Eu1 O7 122.59(7) . .
O7 Eu1 O7 73.42(8) 3 .
O9 Eu1 O7 69.31(7) 4_565 .
O16 Eu1 O7 98.26(8) . .
O6 Eu1 O7 49.72(7) . .
O1 Eu1 O7 132.16(7) . .
O10 Eu1 C7 67.68(8) 2_545 .
O5 Eu1 C7 150.19(8) 4 .
O11 Eu1 C7 98.62(8) . .
O7 Eu1 C7 97.64(8) 3 .
O9 Eu1 C7 82.48(8) 4_565 .
O16 Eu1 C7 82.64(8) . .
O6 Eu1 C7 24.47(8) . .
O1 Eu1 C7 138.48(8) . .
O7 Eu1 C7 25.29(8) . .
O10 Eu1 Eu1 67.28(5) 2_545 3
O5 Eu1 Eu1 127.34(6) 4 3
O11 Eu1 Eu1 144.97(5) . 3
O7 Eu1 Eu1 39.50(5) 3 3
O9 Eu1 Eu1 66.92(5) 4_565 3
O16 Eu1 Eu1 124.81(6) . 3
O6 Eu1 Eu1 82.79(5) . 3
O1 Eu1 Eu1 105.68(5) . 3
O7 Eu1 Eu1 33.92(5) . 3
C7 Eu1 Eu1 58.49(6) . 3
O12 Zn1 O15 109.53(10) . 2_645
O12 Zn1 O2 111.73(10) . .
O15 Zn1 O2 96.86(10) 2_645 .
O12 Zn1 O4 118.59(10) . 4
O15 Zn1 O4 102.70(10) 2_645 4
O2 Zn1 O4 114.51(10) . 4
C1 O1 Eu1 142.7(2) . .
C1 O2 Zn1 117.7(2) . .
C2 O3 C5 106.3(2) . .
C6 O4 Zn1 122.4(2) . 4_556
C6 O5 Eu1 149.2(2) . 4_556
C7 O6 Eu1 99.77(19) . .
C7 O7 Eu1 157.2(2) . 3
C7 O7 Eu1 88.63(18) . .
Eu1 O7 Eu1 106.58(8) 3 .
C11 O8 C8 106.1(2) . .
C12 O9 Eu1 137.1(2) . 4_566
C12 O10 Eu1 138.1(2) . 2
C13 O11 Eu1 135.4(2) . .
C13 O12 Zn1 120.5(2) . .
C17 O13 C14 106.4(3) . .
C18 O15 Zn1 119.4(2) . 2_655
C19 O16 Eu1 131.1(2) . .
C24 N3 C25 110.8(4) . .
C24 N3 H3WA 109.5 . .
C25 N3 H3WA 109.5 . .
C24 N3 H3WB 109.5 . .
C25 N3 H3WB 109.5 . .
H3WA N3 H3WB 108.1 . .
O1 C1 O2 126.3(3) . .
O1 C1 C2 117.8(3) . .
O2 C1 C2 115.8(3) . .
C3 C2 O3 110.6(3) . .
C3 C2 C1 131.9(3) . .
O3 C2 C1 117.5(3) . .
C2 C3 C4 106.2(3) . .
C2 C3 H3 126.9 . .
C4 C3 H3 126.9 . .
N2 C3AA H3AA 109.5 . .
N2 C3AA H3AB 109.5 . .
H3AA C3AA H3AB 109.5 . .
N2 C3AA H3AC 109.5 . .
H3AA C3AA H3AC 109.5 . .
H3AB C3AA H3AC 109.5 . .
C5 C4 C3 106.5(3) . .
C5 C4 H4 126.8 . .
C3 C4 H4 126.8 . .
C4 C5 O3 110.4(3) . .
C4 C5 C6 130.8(3) . .
O3 C5 C6 118.4(3) . .
O5 C6 O4 125.8(3) . .
O5 C6 C5 116.4(3) . .
O4 C6 C5 117.8(3) . .
O6 C7 O7 121.7(3) . .
O6 C7 C8 119.6(3) . .
O7 C7 C8 118.7(3) . .
O6 C7 Eu1 55.77(16) . .
O7 C7 Eu1 66.08(16) . .
C8 C7 Eu1 174.5(2) . .
C9 C8 O8 110.3(3) . .
C9 C8 C7 131.9(3) . .
O8 C8 C7 117.8(3) . .
C8 C9 C10 106.8(3) . .
C8 C9 H9 126.6 . .
C10 C9 H9 126.6 . .
C11 C10 C9 106.5(3) . .
C11 C10 H10 126.7 . .
C9 C10 H10 126.7 . .
C10 C11 O8 110.3(3) . .
C10 C11 C12 129.8(3) . .
O8 C11 C12 119.8(3) . .
O9 C12 O10 127.3(3) . .
O9 C12 C11 119.3(3) . .
O10 C12 C11 113.4(3) . .
O11 C13 O12 125.4(3) . .
O11 C13 C14 118.8(3) . .
O12 C13 C14 115.8(3) . .
C15 C14 O13 110.4(3) . .
C15 C14 C13 133.3(3) . .
O13 C14 C13 116.2(3) . .
C14 C15 C16 106.4(3) . .
C14 C15 H15 126.8 . .
C16 C15 H15 126.8 . .
C17 C16 C15 106.8(3) . .
C17 C16 H16 126.6 . .
C15 C16 H16 126.6 . .
C16 C17 O13 110.0(3) . .
C16 C17 C18 133.7(3) . .
O13 C17 C18 116.4(3) . .
O14 C18 O15 127.1(3) . .
O14 C18 C17 117.6(3) . .
O15 C18 C17 115.3(3) . .
O16 C19 N1 125.9(4) . .
O16 C19 H19 117.1 . .
N1 C19 H19 117.1 . .
N1 C20 H20A 109.5 . .
N1 C20 H20B 109.5 . .
H20A C20 H20B 109.5 . .
N1 C20 H20C 109.5 . .
H20A C20 H20C 109.5 . .
H20B C20 H20C 109.5 . .
N1 C21 H21A 109.5 . .
N1 C21 H21B 109.5 . .
H21A C21 H21B 109.5 . .
N1 C21 H21C 109.5 . .
H21A C21 H21C 109.5 . .
H21B C21 H21C 109.5 . .
O17 C22 N2 127.5(7) . .
O17 C22 H22A 116.3 . .
N2 C22 H22A 116.3 . .
O17A C22A N2 120.4(11) . .
O17A C22A H22B 119.8 . .
N2 C22A H22B 119.8 . .
N2 C23 H23A 109.5 . .
N2 C23 H23B 109.5 . .
H23A C23 H23B 109.5 . .
N2 C23 H23C 109.5 . .
H23A C23 H23C 109.5 . .
H23B C23 H23C 109.5 . .
N3 C24 H24A 109.5 . .
N3 C24 H24B 109.5 . .
H24A C24 H24B 109.5 . .
N3 C24 H24C 109.5 . .
H24A C24 H24C 109.5 . .
H24B C24 H24C 109.5 . .
N3 C25 H25A 109.5 . .
N3 C25 H25B 109.5 . .
H25A C25 H25B 109.5 . .
N3 C25 H25C 109.5 . .
H25A C25 H25C 109.5 . .
H25B C25 H25C 109.5 . .
C19 N1 C20 123.4(4) . .
C19 N1 C21 120.0(4) . .
C20 N1 C21 116.2(4) . .
C22 N2 C3AA 117.1(5) . .
C22A N2 C3AA 114.3(6) . .
C22 N2 C23 119.6(5) . .
C22A N2 C23 116.1(6) . .
C3AA N2 C23 121.0(4) . .

loop_
_geom_bond_atom_site_label_1
_geom_bond_atom_site_label_2
_geom_bond_distance
_geom_bond_site_symmetry_2
Eu1 O10 2.361(2) 2_545
Eu1 O5 2.382(2) 4
Eu1 O11 2.385(2) .
Eu1 O7 2.386(2) 3
Eu1 O9 2.433(2) 4_565
Eu1 O16 2.455(2) .
Eu1 O6 2.495(2) .
Eu1 O1 2.549(2) .
Eu1 O7 2.719(2) .
Eu1 C7 2.974(3) .
Eu1 Eu1 4.0978(3) 3
Zn1 O12 1.950(2) .
Zn1 O15 1.959(2) 2_645
Zn1 O2 1.965(2) .
Zn1 O4 1.972(2) 4
O1 C1 1.245(4) .
O2 C1 1.266(4) .
O3 C2 1.364(4) .
O3 C5 1.370(4) .
O4 C6 1.266(4) .
O4 Zn1 1.972(2) 4_556
O5 C6 1.247(4) .
O5 Eu1 2.382(2) 4_556
O6 C7 1.250(4) .
O7 C7 1.271(4) .
O7 Eu1 2.386(2) 3
O8 C11 1.370(4) .
O8 C8 1.376(4) .
O9 C12 1.256(4) .
O9 Eu1 2.433(2) 4_566
O10 C12 1.257(4) .
O10 Eu1 2.361(2) 2
O11 C13 1.246(4) .
O12 C13 1.273(4) .
O13 C17 1.368(4) .
O13 C14 1.372(4) .
O14 C18 1.230(4) .
O15 C18 1.267(4) .
O15 Zn1 1.959(2) 2_655
O16 C19 1.223(4) .
N3 C24 1.463(6) .
N3 C25 1.482(6) .
N3 H3WA 0.9100 .
N3 H3WB 0.9100 .
C1 C2 1.491(5) .
C2 C3 1.361(5) .
C3 C4 1.423(5) .
C3 H3 0.9500 .
C3AA N2 1.422(7) .
C3AA H3AA 0.9800 .
C3AA H3AB 0.9800 .
C3AA H3AC 0.9800 .
C4 C5 1.358(5) .
C4 H4 0.9500 .
C5 C6 1.483(5) .
C7 C8 1.475(4) .
C8 C9 1.349(5) .
C9 C10 1.418(4) .
C9 H9 0.9500 .
C10 C11 1.357(4) .
C10 H10 0.9500 .
C11 C12 1.484(4) .
C13 C14 1.472(5) .
C14 C15 1.354(5) .
C15 C16 1.417(5) .
C15 H15 0.9500 .
C16 C17 1.359(5) .
C16 H16 0.9500 .
C17 C18 1.482(5) .
C19 N1 1.303(5) .
C19 H19 0.9500 .
C20 N1 1.437(5) .
C20 H20A 0.9800 .
C20 H20B 0.9800 .
C20 H20C 0.9800 .
C21 N1 1.453(6) .
C21 H21A 0.9800 .
C21 H21B 0.9800 .
C21 H21C 0.9800 .
C22 O17 1.222(9) .
C22 N2 1.331(8) .
C22 H22A 0.9500 .
C22A O17A 1.245(16) .
C22A N2 1.378(12) .
C22A H22B 0.9500 .
C23 N2 1.425(6) .
C23 H23A 0.9800 .
C23 H23B 0.9800 .
C23 H23C 0.9800 .
C24 H24A 0.9800 .
C24 H24B 0.9800 .
C24 H24C 0.9800 .
C25 H25A 0.9800 .
C25 H25B 0.9800 .
C25 H25C 0.9800 .
